data_2233832
loop_
_publ_author_name
'Takjoo, Reza'
'Ng, Seik Weng'
'Tiekink, Edward R. T.'

_publ_section_title
;
 (Dimethyl
 sulfoxide-\k<i>O</i>)[2-({(ethylsulfanyl)[2-(2-oxidobenzylidene-\k<i>O</i>)hydrazinylidene-\k<i>N</i>^2^]methyl}iminomethyl)phenolato-\k<i>O</i>]dioxidouranium(VI)
;
_journal_coeditor_code HB6614
_journal_issue 3
_journal_name_full 'Acta Crystallographica Section E'
_journal_page_first m244
_journal_page_last m245
_journal_paper_doi 10.1107/S1600536812003789
_journal_volume 68
_journal_year 2012
_chemical_formula_iupac '[U (C17 H15 N3 O2 S) O2 (C2 H6 O S)]'
_chemical_formula_moiety 'C19 H21 N3 O5 S2 U'
_chemical_formula_sum 'C19 H21 N3 O5 S2 U'
_chemical_formula_weight 673.54
_chemical_name_systematic
;\ 
(Dimethyl \
sulfoxide-\k<i>O</i>)[2-({(ethylsulfanyl)[2-(2-oxidobenzylidene-\
\k<i>O</i>)hydrazinylidene-\k<i>N</i>^2^]methyl}iminomethyl)phenolato-\
\k<i>O</i>]dioxidouranium(VI)
;
_space_group_IT_number 14
_symmetry_cell_setting monoclinic
_symmetry_space_group_name_Hall '-P 2yn'
_symmetry_space_group_name_H-M 'P 1 21/n 1'
_atom_sites_solution_hydrogens geom
_atom_sites_solution_primary direct
_atom_sites_solution_secondary difmap
_audit_creation_method SHELXL-97
_cell_angle_alpha 90.00
_cell_angle_beta 105.714(3)
_cell_angle_gamma 90.00
_cell_formula_units_Z 4
_cell_length_a 11.6988(3)
_cell_length_b 15.4972(3)
_cell_length_c 12.2246(3)
_cell_measurement_reflns_used 8576
_cell_measurement_temperature 100(2)
_cell_measurement_theta_max 27.50
_cell_measurement_theta_min 2.23
_cell_volume 2133.47(9)
_computing_cell_refinement 'CrysAlis PRO (Agilent, 2010)'
_computing_data_collection 'CrysAlis PRO (Agilent, 2010)'
_computing_data_reduction 'CrysAlis PRO (Agilent, 2010)'
_computing_molecular_graphics
;
ORTEP-3 (Farrugia, 1997) and DIAMOND (Brandenburg, 2006)
;
_computing_publication_material 'publCIF (Westrip, 2010)'
_computing_structure_refinement 'SHELXL97 (Sheldrick, 2008)'
_computing_structure_solution 'SHELXS97 (Sheldrick, 2008)'
_diffrn_ambient_temperature 100(2)
_diffrn_detector_area_resol_mean 10.4041
_diffrn_measured_fraction_theta_full 0.999
_diffrn_measured_fraction_theta_max 0.999
_diffrn_measurement_device_type 'Agilent SuperNova Dual diffractometer with an Atlas detector'
_diffrn_measurement_method '\w scan'
_diffrn_radiation_monochromator Mirror
_diffrn_radiation_source 'SuperNova (Mo) X-ray Source'
_diffrn_radiation_type MoK\a
_diffrn_radiation_wavelength 0.71073
_diffrn_reflns_av_R_equivalents 0.0436
_diffrn_reflns_av_sigmaI/netI 0.0434
_diffrn_reflns_limit_h_max 15
_diffrn_reflns_limit_h_min -14
_diffrn_reflns_limit_k_max 20
_diffrn_reflns_limit_k_min -20
_diffrn_reflns_limit_l_max 11
_diffrn_reflns_limit_l_min -15
_diffrn_reflns_number 19265
_diffrn_reflns_theta_full 27.56
_diffrn_reflns_theta_max 27.56
_diffrn_reflns_theta_min 2.51
_diffrn_standards_decay_% 0
_diffrn_standards_interval_count 0
_diffrn_standards_interval_time 0
_diffrn_standards_number 0
_exptl_absorpt_coefficient_mu 7.840
_exptl_absorpt_correction_T_max 0.5078
_exptl_absorpt_correction_T_min 0.3327
_exptl_absorpt_correction_type multi-scan
_exptl_absorpt_process_details '(CrysAlis PRO; Agilent, 2010)'
_exptl_crystal_colour red
_exptl_crystal_density_diffrn 2.097
_exptl_crystal_density_method 'not measured'
_exptl_crystal_description prism
_exptl_crystal_F_000 1280
_exptl_crystal_size_max 0.18
_exptl_crystal_size_mid 0.12
_exptl_crystal_size_min 0.10
_refine_diff_density_max 0.977
_refine_diff_density_min -1.516
_refine_ls_extinction_method none
_refine_ls_goodness_of_fit_ref 1.010
_refine_ls_hydrogen_treatment constr
_refine_ls_matrix_type full
_refine_ls_number_parameters 281
_refine_ls_number_reflns 4927
_refine_ls_number_restraints 3
_refine_ls_restrained_S_all 1.013
_refine_ls_R_factor_all 0.0386
_refine_ls_R_factor_gt 0.0295
_refine_ls_shift/su_max 0.001
_refine_ls_shift/su_mean 0.001
_refine_ls_structure_factor_coef Fsqd
_refine_ls_weighting_details 'calc w=1/[\s^2^(Fo^2^)+(0.0243P)^2^+4.2587P] where P=(Fo^2^+2Fc^2^)/3'
_refine_ls_weighting_scheme calc
_refine_ls_wR_factor_gt 0.0592
_refine_ls_wR_factor_ref 0.0633
_reflns_number_gt 4237
_reflns_number_total 4927
_reflns_threshold_expression I>2\s(I)
_cod_data_source_file hb6614.cif
_cod_data_source_block I
_cod_depositor_comments
;
 Correcting the _chemical_name_systematic data item value by replacing
 the '<\i>' tag with '</i>' tag.

 Antanas Vaitkus,
 2018-10-11
;
_cod_original_sg_symbol_H-M 'P 21/n'
_cod_database_code 2233832
_cod_database_fobs_code 2233832

loop_
_symmetry_equiv_pos_as_xyz
'x, y, z'
'-x+1/2, y+1/2, -z+1/2'
'-x, -y, -z'
'x-1/2, -y-1/2, z-1/2'

loop_
_atom_site_type_symbol
_atom_site_label
_atom_site_fract_x
_atom_site_fract_y
_atom_site_fract_z
_atom_site_U_iso_or_equiv
_atom_site_adp_type
_atom_site_calc_flag
_atom_site_refinement_flags
_atom_site_occupancy
_atom_site_symmetry_multiplicity
_atom_site_disorder_assembly
_atom_site_disorder_group
U U 0.364161(13) 0.640410(10) 0.689855(13) 0.01292(6) Uani d . 1 1 A .
S S1 0.15547(15) 0.46851(11) 0.34195(14) 0.0341(5) Uani d PD 0.828(3) 1 A 1
S S1' 0.0795(7) 0.3967(5) 0.5070(7) 0.034 Uiso d PD 0.172(3) 1 A 2
S S2 0.58169(11) 0.77489(8) 0.88184(11) 0.0260(3) Uani d . 1 1 . .
O O1 0.4057(3) 0.72624(19) 0.5554(3) 0.0171(7) Uani d . 1 1 . .
O O2 0.3653(3) 0.5871(2) 0.8599(3) 0.0257(8) Uani d . 1 1 . .
O O3 0.2236(3) 0.69271(19) 0.6677(3) 0.0169(7) Uani d . 1 1 . .
O O4 0.5046(2) 0.58833(18) 0.7065(3) 0.0168(7) Uani d . 1 1 . .
O O5 0.4562(3) 0.7596(2) 0.8050(3) 0.0220(7) Uani d . 1 1 . .
N N1 0.3115(3) 0.5629(2) 0.4990(3) 0.0145(8) Uani d . 1 1 . .
N N2 0.1805(3) 0.4702(2) 0.5585(3) 0.0211(9) Uani d P 0.828(3) 1 A 1
C C8' 0.1805(3) 0.4702(2) 0.5585(3) 0.0211(9) Uani d PD 0.172 1 A 2
N N3 0.2299(3) 0.5040(2) 0.6674(3) 0.0150(8) Uani d . 1 1 . .
C C1 0.4713(4) 0.7110(3) 0.4855(4) 0.0140(9) Uani d . 1 1 A .
C C2 0.5515(4) 0.7744(3) 0.4682(4) 0.0194(10) Uani d . 1 1 . .
H H2 0.5603 0.8270 0.5096 0.023 Uiso calc R 1 1 . .
C C3 0.6170(4) 0.7605(3) 0.3915(4) 0.0204(10) Uani d . 1 1 . .
H H3 0.6708 0.8036 0.3812 0.025 Uiso calc R 1 1 . .
C C4 0.6058(4) 0.6841(3) 0.3285(4) 0.0195(10) Uani d . 1 1 . .
H H4 0.6517 0.6756 0.2761 0.023 Uiso calc R 1 1 . .
C C5 0.5290(4) 0.6222(3) 0.3427(4) 0.0194(10) Uani d . 1 1 A .
H H5 0.5202 0.5709 0.2986 0.023 Uiso calc R 1 1 . .
C C6 0.4613(4) 0.6331(3) 0.4226(4) 0.0157(9) Uani d . 1 1 . .
C C7 0.3764(4) 0.5671(3) 0.4269(4) 0.0148(9) Uani d . 1 1 A .
H H7 0.3662 0.5222 0.3721 0.018 Uiso calc R 1 1 . .
N N2' 0.2226(4) 0.4984(3) 0.4777(4) 0.0225(10) Uani d P 0.172(3) 1 A 2
C C8 0.2226(4) 0.4984(3) 0.4777(4) 0.0225(10) Uani d PD 0.828(3) 1 A 1
C C9 0.0485(5) 0.3874(4) 0.3578(6) 0.0248(15) Uani d PD 0.828(3) 1 A 1
H H9A 0.0055 0.4093 0.4116 0.030 Uiso calc PR 0.828(3) 1 A 1
H H9B -0.0105 0.3790 0.2834 0.030 Uiso calc PR 0.828(3) 1 A 1
C C9' 0.097(3) 0.3909(19) 0.3636(16) 0.025 Uiso d PD 0.172(3) 1 A 2
H H9'A 0.0164 0.3980 0.3113 0.030 Uiso calc PR 0.172(3) 1 A 2
H H9'B 0.1427 0.4426 0.3538 0.030 Uiso calc PR 0.172(3) 1 A 2
C C10 0.1023(6) 0.3020(5) 0.3993(6) 0.0410(18) Uani d PD 0.828(3) 1 A 1
H H10A 0.0395 0.2618 0.4051 0.061 Uiso calc PR 0.828(3) 1 A 1
H H10B 0.1588 0.3091 0.4742 0.061 Uiso calc PR 0.828(3) 1 A 1
H H10C 0.1437 0.2791 0.3458 0.061 Uiso calc PR 0.828(3) 1 A 1
C C10' 0.152(3) 0.3162(19) 0.320(3) 0.041 Uiso d PD 0.172(3) 1 A 2
H H10D 0.1517 0.3270 0.2410 0.061 Uiso calc PR 0.172(3) 1 A 2
H H10E 0.1065 0.2637 0.3240 0.061 Uiso calc PR 0.172(3) 1 A 2
H H10F 0.2339 0.3088 0.3665 0.061 Uiso calc PR 0.172(3) 1 A 2
C C11 0.1832(4) 0.4694(3) 0.7413(4) 0.0167(9) Uani d . 1 1 A .
H H11 0.1265 0.4251 0.7142 0.020 Uiso calc R 1 1 . .
C C12 0.2075(4) 0.4904(3) 0.8601(4) 0.0183(10) Uani d . 1 1 . .
C C13 0.1371(4) 0.4507(3) 0.9225(4) 0.0241(11) Uani d . 1 1 A .
H H13 0.0770 0.4111 0.8856 0.029 Uiso calc R 1 1 . .
C C14 0.1538(4) 0.4683(4) 1.0362(4) 0.0290(12) Uani d . 1 1 . .
H H14 0.1043 0.4424 1.0770 0.035 Uiso calc R 1 1 A .
C C15 0.2443(5) 0.5245(3) 1.0904(4) 0.0274(11) Uani d . 1 1 A .
H H15 0.2567 0.5363 1.1690 0.033 Uiso calc R 1 1 . .
C C16 0.3160(4) 0.5633(3) 1.0326(4) 0.0247(11) Uani d . 1 1 . .
H H16 0.3781 0.6004 1.0720 0.030 Uiso calc R 1 1 A .
C C17 0.2984(4) 0.5486(3) 0.9154(4) 0.0185(10) Uani d . 1 1 A .
C C18 0.6216(5) 0.6806(3) 0.9658(4) 0.0290(12) Uani d . 1 1 . .
H H18A 0.5758 0.6778 1.0219 0.044 Uiso calc R 1 1 . .
H H18B 0.7066 0.6824 1.0050 0.044 Uiso calc R 1 1 . .
H H18C 0.6046 0.6296 0.9168 0.044 Uiso calc R 1 1 . .
C C19 0.6776(5) 0.7611(5) 0.7925(5) 0.0467(16) Uani d . 1 1 . .
H H19A 0.6667 0.8091 0.7384 0.070 Uiso calc R 1 1 . .
H H19B 0.6589 0.7066 0.7508 0.070 Uiso calc R 1 1 . .
H H19C 0.7603 0.7599 0.8390 0.070 Uiso calc R 1 1 . .

loop_
_atom_site_aniso_label
_atom_site_aniso_U_11
_atom_site_aniso_U_22
_atom_site_aniso_U_33
_atom_site_aniso_U_12
_atom_site_aniso_U_13
_atom_site_aniso_U_23
U 0.01231(9) 0.01200(8) 0.01301(9) -0.00072(6) 0.00096(6) -0.00015(7)
S1 0.0401(10) 0.0365(9) 0.0277(9) -0.0149(8) 0.0128(8) -0.0043(8)
S2 0.0302(7) 0.0166(6) 0.0228(6) -0.0051(5) -0.0073(5) -0.0024(5)
O1 0.0220(16) 0.0111(14) 0.0189(16) -0.0001(12) 0.0067(14) 0.0000(13)
O2 0.0299(18) 0.0282(18) 0.0153(16) -0.0136(15) -0.0002(15) 0.0032(15)
O3 0.0139(15) 0.0169(15) 0.0200(16) 0.0015(13) 0.0043(13) 0.0003(14)
O4 0.0142(15) 0.0110(14) 0.0210(16) -0.0005(12) -0.0025(13) -0.0033(13)
O5 0.0246(17) 0.0159(16) 0.0203(17) 0.0008(13) -0.0027(15) -0.0029(14)
N1 0.0130(17) 0.0141(18) 0.0143(18) -0.0002(14) 0.0000(15) 0.0009(16)
N2 0.024(2) 0.021(2) 0.015(2) -0.0050(17) -0.0008(18) -0.0024(18)
C8' 0.024(2) 0.021(2) 0.015(2) -0.0050(17) -0.0008(18) -0.0024(18)
N3 0.0130(17) 0.0159(18) 0.0138(18) -0.0002(15) 0.0001(15) 0.0008(16)
C1 0.0110(19) 0.015(2) 0.014(2) 0.0033(17) -0.0005(18) 0.0018(18)
C2 0.024(2) 0.014(2) 0.020(2) -0.0011(18) 0.006(2) 0.0013(19)
C3 0.021(2) 0.015(2) 0.026(3) -0.0033(18) 0.008(2) 0.005(2)
C4 0.020(2) 0.021(2) 0.019(2) 0.0057(19) 0.010(2) 0.004(2)
C5 0.020(2) 0.018(2) 0.022(2) 0.0042(18) 0.010(2) 0.003(2)
C6 0.016(2) 0.014(2) 0.015(2) 0.0026(17) 0.0004(18) 0.0012(18)
C7 0.017(2) 0.013(2) 0.012(2) -0.0002(17) 0.0006(18) -0.0017(18)
N2' 0.021(2) 0.018(2) 0.022(2) -0.0031(19) -0.007(2) 0.003(2)
C8 0.021(2) 0.018(2) 0.022(2) -0.0031(19) -0.007(2) 0.003(2)
C9 0.013(3) 0.026(3) 0.033(4) -0.008(3) 0.000(3) -0.005(3)
C10 0.035(4) 0.046(4) 0.041(4) -0.009(3) 0.008(3) -0.001(4)
C11 0.012(2) 0.015(2) 0.020(2) -0.0007(17) -0.0003(19) 0.0026(19)
C12 0.017(2) 0.019(2) 0.017(2) 0.0047(18) 0.0018(19) 0.004(2)
C13 0.020(2) 0.028(3) 0.024(3) 0.001(2) 0.004(2) 0.002(2)
C14 0.025(3) 0.041(3) 0.024(3) 0.001(2) 0.012(2) 0.009(2)
C15 0.037(3) 0.030(3) 0.017(2) 0.013(2) 0.009(2) 0.003(2)
C16 0.033(3) 0.021(2) 0.015(2) 0.001(2) -0.002(2) 0.001(2)
C17 0.024(2) 0.012(2) 0.017(2) 0.0016(18) 0.001(2) 0.0013(19)
C18 0.032(3) 0.019(2) 0.026(3) 0.002(2) -0.009(2) 0.000(2)
C19 0.034(3) 0.066(4) 0.036(3) -0.020(3) 0.004(3) -0.007(3)

loop_
_atom_type_symbol
_atom_type_description
_atom_type_scat_dispersion_real
_atom_type_scat_dispersion_imag
_atom_type_scat_source
C C 0.0033 0.0016 'International Tables Vol C Tables 4.2.6.8 and 6.1.1.4'
H H 0.0000 0.0000 'International Tables Vol C Tables 4.2.6.8 and 6.1.1.4'
N N 0.0061 0.0033 'International Tables Vol C Tables 4.2.6.8 and 6.1.1.4'
O O 0.0106 0.0060 'International Tables Vol C Tables 4.2.6.8 and 6.1.1.4'
S S 0.1246 0.1234 'International Tables Vol C Tables 4.2.6.8 and 6.1.1.4'
U U -9.6767 9.6646 'International Tables Vol C Tables 4.2.6.8 and 6.1.1.4'

loop_
_geom_angle_atom_site_label_1
_geom_angle_atom_site_label_2
_geom_angle_atom_site_label_3
_geom_angle
O3 U O4 177.84(14)
O3 U O2 94.71(13)
O4 U O2 87.36(13)
O3 U O1 89.60(12)
O4 U O1 88.65(12)
O2 U O1 160.62(11)
O3 U O5 89.31(12)
O4 U O5 91.63(12)
O2 U O5 81.36(11)
O1 U O5 79.81(11)
O3 U N1 95.21(13)
O4 U N1 83.00(12)
O2 U N1 128.10(12)
O1 U N1 70.05(11)
O5 U N1 149.45(11)
O3 U N3 81.27(12)
O4 U N3 98.90(12)
O2 U N3 69.45(11)
O1 U N3 129.92(11)
O5 U N3 148.30(11)
N1 U N3 62.04(11)
O5 S2 C18 106.6(2)
O5 S2 C19 105.3(2)
C18 S2 C19 98.3(3)
C1 O1 U 130.0(3)
C17 O2 U 142.8(3)
S2 O5 U 133.10(18)
C7 N1 N2' 116.1(4)
C7 N1 U 123.5(3)
N2' N1 U 119.1(3)
C11 N3 N2 111.4(4)
C11 N3 U 128.4(3)
N2 N3 U 119.0(3)
O1 C1 C2 120.0(4)
O1 C1 C6 121.8(4)
C2 C1 C6 118.1(4)
C3 C2 C1 120.4(4)
C3 C2 H2 119.8
C1 C2 H2 119.8
C2 C3 C4 121.4(4)
C2 C3 H3 119.3
C4 C3 H3 119.3
C5 C4 C3 119.7(4)
C5 C4 H4 120.2
C3 C4 H4 120.2
C4 C5 C6 120.9(4)
C4 C5 H5 119.5
C6 C5 H5 119.5
C5 C6 C1 119.5(4)
C5 C6 C7 117.3(4)
C1 C6 C7 122.9(4)
N1 C7 C6 126.2(4)
N1 C7 H7 116.9
C6 C7 H7 116.9
C10 C9 S1 114.2(4)
C10 C9 H9A 108.7
S1 C9 H9A 108.7
C10 C9 H9B 108.7
S1 C9 H9B 108.7
H9A C9 H9B 107.6
C10' C9' S1' 124(2)
C10' C9' H9'A 106.4
S1' C9' H9'A 106.4
C10' C9' H9'B 106.4
S1' C9' H9'B 106.4
H9'A C9' H9'B 106.5
C9 C10 H10A 109.5
C9 C10 H10B 109.5
H10A C10 H10B 109.5
C9 C10 H10C 109.5
H10A C10 H10C 109.5
H10B C10 H10C 109.5
C9' C10' H10D 109.5
C9' C10' H10E 109.5
H10D C10' H10E 109.5
C9' C10' H10F 109.5
H10D C10' H10F 109.5
H10E C10' H10F 109.5
N3 C11 C12 127.3(4)
N3 C11 H11 116.3
C12 C11 H11 116.3
C13 C12 C17 119.5(4)
C13 C12 C11 117.6(4)
C17 C12 C11 122.8(4)
C14 C13 C12 121.2(5)
C14 C13 H13 119.4
C12 C13 H13 119.4
C13 C14 C15 119.0(5)
C13 C14 H14 120.5
C15 C14 H14 120.5
C16 C15 C14 121.4(5)
C16 C15 H15 119.3
C14 C15 H15 119.3
C15 C16 C17 120.8(5)
C15 C16 H16 119.6
C17 C16 H16 119.6
O2 C17 C16 120.7(4)
O2 C17 C12 121.2(4)
C16 C17 C12 118.1(4)
S2 C18 H18A 109.5
S2 C18 H18B 109.5
H18A C18 H18B 109.5
S2 C18 H18C 109.5
H18A C18 H18C 109.5
H18B C18 H18C 109.5
S2 C19 H19A 109.5
S2 C19 H19B 109.5
H19A C19 H19B 109.5
S2 C19 H19C 109.5
H19A C19 H19C 109.5
H19B C19 H19C 109.5

loop_
_geom_bond_atom_site_label_1
_geom_bond_atom_site_label_2
_geom_bond_distance
_geom_bond_publ_flag
U O1 2.267(3) y
U O2 2.233(3) y
U O3 1.787(3) y
U O4 1.792(3) y
U O5 2.395(3) y
U N1 2.547(4) y
U N3 2.603(4) y
S1 C9 1.821(6) ?
S1' C9' 1.819(12) ?
S2 O5 1.532(3) ?
S2 C18 1.773(5) ?
S2 C19 1.779(6) ?
O1 C1 1.316(5) ?
O2 C17 1.310(6) ?
N1 C7 1.312(5) ?
N1 N2' 1.415(5) ?
N2 N3 1.402(5) ?
N3 C11 1.292(6) ?
C1 C2 1.414(6) ?
C1 C6 1.419(6) ?
C2 C3 1.379(6) ?
C2 H2 0.9500 ?
C3 C4 1.398(6) ?
C3 H3 0.9500 ?
C4 C5 1.358(6) ?
C4 H4 0.9500 ?
C5 C6 1.425(6) ?
C5 H5 0.9500 ?
C6 C7 1.437(6) ?
C7 H7 0.9500 ?
C9 C10 1.494(9) ?
C9 H9A 0.9900 ?
C9 H9B 0.9900 ?
C9' C10' 1.493(13) ?
C9' H9'A 0.9900 ?
C9' H9'B 0.9900 ?
C10 H10A 0.9800 ?
C10 H10B 0.9800 ?
C10 H10C 0.9800 ?
C10' H10D 0.9800 ?
C10' H10E 0.9800 ?
C10' H10F 0.9800 ?
C11 C12 1.440(6) ?
C11 H11 0.9500 ?
C12 C13 1.407(7) ?
C12 C17 1.419(6) ?
C13 C14 1.377(7) ?
C13 H13 0.9500 ?
C14 C15 1.393(7) ?
C14 H14 0.9500 ?
C15 C16 1.373(7) ?
C15 H15 0.9500 ?
C16 C17 1.409(6) ?
C16 H16 0.9500 ?
C18 H18A 0.9800 ?
C18 H18B 0.9800 ?
C18 H18C 0.9800 ?
C19 H19A 0.9800 ?
C19 H19B 0.9800 ?
C19 H19C 0.9800 ?

loop_
_geom_hbond_atom_site_label_D
_geom_hbond_atom_site_label_H
_geom_hbond_atom_site_label_A
_geom_hbond_site_symmetry_A
_geom_hbond_distance_DH
_geom_hbond_distance_HA
_geom_hbond_distance_DA
_geom_hbond_angle_DHA
C5 H5 O4 3_666 0.95 2.48 3.322(5) 147

loop_
_geom_torsion_atom_site_label_1
_geom_torsion_atom_site_label_2
_geom_torsion_atom_site_label_3
_geom_torsion_atom_site_label_4
_geom_torsion
O3 U O1 C1 -149.9(3)
O4 U O1 C1 28.9(3)
O2 U O1 C1 107.0(4)
O5 U O1 C1 120.8(3)
N1 U O1 C1 -54.2(3)
N3 U O1 C1 -71.6(4)
O3 U O2 C17 43.8(5)
O4 U O2 C17 -135.5(5)
O1 U O2 C17 146.2(4)
O5 U O2 C17 132.4(5)
N1 U O2 C17 -56.6(5)
N3 U O2 C17 -35.0(5)
C18 S2 O5 U -46.1(3)
C19 S2 O5 U 57.7(3)
O3 U O5 S2 170.9(3)
O4 U O5 S2 -11.0(3)
O2 U O5 S2 76.1(3)
O1 U O5 S2 -99.3(3)
N1 U O5 S2 -90.0(3)
N3 U O5 S2 98.9(3)
O3 U N1 C7 127.2(3)
O4 U N1 C7 -51.6(3)
O2 U N1 C7 -132.7(3)
O1 U N1 C7 39.5(3)
O5 U N1 C7 29.7(4)
N3 U N1 C7 -155.6(4)
O3 U N1 N2' -66.2(3)
O4 U N1 N2' 115.1(3)
O2 U N1 N2' 34.0(3)
O1 U N1 N2' -153.8(3)
O5 U N1 N2' -163.7(3)
N3 U N1 N2' 11.1(3)
O3 U N3 C11 -78.3(4)
O4 U N3 C11 103.9(4)
O2 U N3 C11 20.1(3)
O1 U N3 C11 -160.4(3)
O5 U N3 C11 -4.1(5)
N1 U N3 C11 -179.0(4)
O3 U N3 N2 88.2(3)
O4 U N3 N2 -89.6(3)
O2 U N3 N2 -173.4(3)
O1 U N3 N2 6.1(3)
O5 U N3 N2 162.5(3)
N1 U N3 N2 -12.5(3)
U O1 C1 C2 -135.9(3)
U O1 C1 C6 46.5(5)
O1 C1 C2 C3 -177.2(4)
C6 C1 C2 C3 0.5(6)
C1 C2 C3 C4 0.4(7)
C2 C3 C4 C5 0.1(7)
C3 C4 C5 C6 -1.4(7)
C4 C5 C6 C1 2.2(7)
C4 C5 C6 C7 175.9(4)
O1 C1 C6 C5 175.9(4)
C2 C1 C6 C5 -1.7(6)
O1 C1 C6 C7 2.6(6)
C2 C1 C6 C7 -175.1(4)
N2' N1 C7 C6 171.9(4)
U N1 C7 C6 -21.1(6)
C5 C6 C7 N1 175.5(4)
C1 C6 C7 N1 -11.0(7)
N2 N3 C11 C12 -177.0(4)
U N3 C11 C12 -9.7(6)
N3 C11 C12 C13 173.4(4)
N3 C11 C12 C17 -6.6(7)
C17 C12 C13 C14 0.9(7)
C11 C12 C13 C14 -179.2(4)
C12 C13 C14 C15 -1.8(7)
C13 C14 C15 C16 0.7(8)
C14 C15 C16 C17 1.3(7)
U O2 C17 C16 -148.3(4)
U O2 C17 C12 32.4(7)
C15 C16 C17 O2 178.5(4)
C15 C16 C17 C12 -2.2(7)
C13 C12 C17 O2 -179.6(4)
C11 C12 C17 O2 0.4(7)
C13 C12 C17 C16 1.1(6)
C11 C12 C17 C16 -178.8(4)
